data_2018031
loop_
_publ_author_name
'Hu, Xiaosong'
'Zhang, Wenhui'
'Oliver, Allen G.'
'Serianni, Anthony S.'

_publ_section_title
;
 Methyl 2-acetamido-2-deoxy-\b-<small>D</small>-glucopyranoside
 dihydrate and methyl
 2-formamido-2-deoxy-\b-<small>D</small>-glucopyranoside
;
_journal_coeditor_code FA3249
_journal_issue 4
_journal_name_full 'Acta Crystallographica Section C'
_journal_page_first o146
_journal_page_last o150
_journal_paper_doi 10.1107/S0108270111009061
_journal_volume 67
_journal_year 2011
_chemical_formula_iupac 'C8 H15 N O6'
_chemical_formula_moiety 'C8 H15 N O6'
_chemical_formula_sum 'C8 H15 N O6'
_chemical_formula_weight 221.21
_chemical_name_systematic
;
methyl 2-formamido-2-deoxy-\b-D-glucopyranoside
;
_space_group_IT_number 4
_symmetry_cell_setting monoclinic
_symmetry_space_group_name_Hall 'P 2yb'
_symmetry_space_group_name_H-M 'P 1 21 1'
_atom_sites_solution_hydrogens geom
_atom_sites_solution_primary direct
_atom_sites_solution_secondary difmap
_audit_creation_method SHELXL97
_cell_angle_alpha 90.00
_cell_angle_beta 100.185(4)
_cell_angle_gamma 90.00
_cell_formula_units_Z 2
_cell_length_a 4.5374(5)
_cell_length_b 15.8837(16)
_cell_length_c 6.8993(7)
_cell_measurement_reflns_used 6827
_cell_measurement_temperature 100(2)
_cell_measurement_theta_max 68.77
_cell_measurement_theta_min 2.78
_cell_volume 489.40(9)
_computing_cell_refinement 'SAINT (Bruker Nonius, 2008)'
_computing_data_collection 'APEX2 (Bruker Nonius, 2008)'
_computing_data_reduction 'SAINT (Bruker Nonius, 2008)'
_computing_molecular_graphics
;
XP (Sheldrick, 2008) and POV-Ray (Cason, 2003)
;
_computing_publication_material
;
XCIF (Sheldrick, 2008) and publCIF (Westrip, 2010)
;
_computing_structure_refinement 'SHELXL97 (Sheldrick, 2008)'
_computing_structure_solution 'SHELXS97 (Sheldrick, 2008)'
_diffrn_ambient_temperature 100(2)
_diffrn_detector_area_resol_mean 8.33
_diffrn_measured_fraction_theta_full 0.984
_diffrn_measured_fraction_theta_max 0.984
_diffrn_measurement_device_type 'Bruker APEX'
_diffrn_measurement_method '\w and \f'
_diffrn_radiation_monochromator graphite
_diffrn_radiation_source 'fine-focus sealed tube'
_diffrn_radiation_type CuK\a
_diffrn_radiation_wavelength 1.54178
_diffrn_reflns_av_R_equivalents 0.0208
_diffrn_reflns_av_sigmaI/netI 0.0186
_diffrn_reflns_limit_h_max 4
_diffrn_reflns_limit_h_min -5
_diffrn_reflns_limit_k_max 18
_diffrn_reflns_limit_k_min -19
_diffrn_reflns_limit_l_max 8
_diffrn_reflns_limit_l_min -8
_diffrn_reflns_number 6422
_diffrn_reflns_theta_full 69.24
_diffrn_reflns_theta_max 69.24
_diffrn_reflns_theta_min 5.57
_exptl_absorpt_coefficient_mu 1.114
_exptl_absorpt_correction_T_max 0.9402
_exptl_absorpt_correction_T_min 0.7032
_exptl_absorpt_correction_type multi-scan
_exptl_absorpt_process_details '(SADABS; Sheldrick, 2008)'
_exptl_crystal_colour colourless
_exptl_crystal_density_diffrn 1.501
_exptl_crystal_density_method 'not measured'
_exptl_crystal_description rod
_exptl_crystal_F_000 236
_exptl_crystal_size_max 0.34
_exptl_crystal_size_mid 0.07
_exptl_crystal_size_min 0.06
_refine_diff_density_max 0.162
_refine_diff_density_min -0.209
_refine_ls_abs_structure_details
;
The configuration was determined based on the known handedness of the
chiral C atoms within the structure.
;
_refine_ls_abs_structure_Flack 0.13(14)
_refine_ls_extinction_method none
_refine_ls_goodness_of_fit_ref 1.064
_refine_ls_hydrogen_treatment constr
_refine_ls_matrix_type full
_refine_ls_number_parameters 137
_refine_ls_number_reflns 1744
_refine_ls_number_restraints 1
_refine_ls_restrained_S_all 1.063
_refine_ls_R_factor_all 0.0271
_refine_ls_R_factor_gt 0.0271
_refine_ls_shift/su_max 0.001
_refine_ls_shift/su_mean 0.000
_refine_ls_structure_factor_coef Fsqd
_refine_ls_weighting_details 'calc w = 1/[\s^2^(Fo^2^)+(0.0474P)^2^+0.0947P] where P=(Fo^2^+2Fc^2^)/3'
_refine_ls_weighting_scheme calc
_refine_ls_wR_factor_gt 0.0703
_refine_ls_wR_factor_ref 0.0703
_reflns_number_gt 1744
_reflns_number_total 1744
_reflns_threshold_expression I>2\s(I)
_cod_data_source_file fa3249.cif
_cod_data_source_block II
_cod_original_sg_symbol_H-M 'P 21'
_cod_database_code 2018031
_cod_database_fobs_code 2018031

loop_
_symmetry_equiv_pos_as_xyz
'x, y, z'
'-x, y+1/2, -z'

loop_
_atom_site_type_symbol
_atom_site_label
_atom_site_fract_x
_atom_site_fract_y
_atom_site_fract_z
_atom_site_U_iso_or_equiv
_atom_site_adp_type
_atom_site_calc_flag
_atom_site_refinement_flags
_atom_site_occupancy
_atom_site_disorder_assembly
_atom_site_disorder_group
N N1 -0.2017(3) 0.71728(7) 0.10020(16) 0.0144(3) Uani d . 1 . .
H H1 -0.3909 0.7196 0.1132 0.017 Uiso calc R 1 . .
O O1 0.3423(2) 0.70731(6) 0.39700(14) 0.0153(2) Uani d . 1 . .
O O3 -0.2868(2) 0.54758(6) -0.08114(14) 0.0165(2) Uani d . 1 . .
H H3 -0.4438 0.5190 -0.1120 0.020 Uiso calc R 1 . .
O O4 -0.3240(2) 0.42177(6) 0.22397(15) 0.0157(2) Uani d . 1 . .
H H4 -0.2765 0.3818 0.1559 0.019 Uiso calc R 1 . .
O O5 0.2267(2) 0.57256(6) 0.46455(14) 0.0143(2) Uani d . 1 . .
O O6 0.1860(2) 0.46548(6) 0.79389(15) 0.0181(2) Uani d . 1 . .
H H6 0.0392 0.4927 0.8199 0.022 Uiso calc R 1 . .
O O8 0.1723(2) 0.78734(7) -0.01196(15) 0.0189(2) Uani d . 1 . .
C C1 0.1075(3) 0.65022(9) 0.3842(2) 0.0141(3) Uani d . 1 . .
H H1A -0.0455 0.6715 0.4602 0.017 Uiso calc R 1 . .
C C2 -0.0322(3) 0.64118(9) 0.1663(2) 0.0142(3) Uani d . 1 . .
H H2A 0.1338 0.6357 0.0892 0.017 Uiso calc R 1 . .
C C3 -0.2326(3) 0.56275(9) 0.1262(2) 0.0139(3) Uani d . 1 . .
H H3A -0.4288 0.5757 0.1666 0.017 Uiso calc R 1 . .
C C4 -0.0992(3) 0.48537(9) 0.2417(2) 0.0134(3) Uani d . 1 . .
H H4A 0.0778 0.4645 0.1877 0.016 Uiso calc R 1 . .
C C5 -0.0042(3) 0.51034(9) 0.4576(2) 0.0140(3) Uani d . 1 . .
H H5A -0.1789 0.5354 0.5072 0.017 Uiso calc R 1 . .
C C6 0.1248(3) 0.43908(9) 0.5920(2) 0.0165(3) Uani d . 1 . .
H H6A -0.0188 0.3916 0.5775 0.020 Uiso calc R 1 . .
H H6B 0.3123 0.4190 0.5528 0.020 Uiso calc R 1 . .
C C7 0.4591(4) 0.73055(9) 0.5975(2) 0.0190(3) Uani d . 1 . .
H H7A 0.2960 0.7516 0.6602 0.029 Uiso calc R 1 . .
H H7B 0.6106 0.7747 0.5992 0.029 Uiso calc R 1 . .
H H7C 0.5503 0.6812 0.6696 0.029 Uiso calc R 1 . .
C C8 -0.0855(3) 0.78315(9) 0.0214(2) 0.0150(3) Uani d . 1 . .
H H8A -0.2111 0.8308 -0.0118 0.018 Uiso calc R 1 . .

loop_
_atom_site_aniso_label
_atom_site_aniso_U_11
_atom_site_aniso_U_22
_atom_site_aniso_U_33
_atom_site_aniso_U_12
_atom_site_aniso_U_13
_atom_site_aniso_U_23
N1 0.0146(6) 0.0138(6) 0.0144(5) 0.0016(5) 0.0016(4) 0.0006(5)
O1 0.0172(5) 0.0149(5) 0.0132(5) -0.0046(4) 0.0014(4) -0.0014(4)
O3 0.0184(5) 0.0186(5) 0.0114(5) -0.0031(4) -0.0004(4) -0.0007(4)
O4 0.0174(6) 0.0136(5) 0.0167(5) -0.0035(4) 0.0048(4) -0.0037(4)
O5 0.0146(5) 0.0126(5) 0.0149(4) -0.0009(4) 0.0007(3) 0.0004(4)
O6 0.0219(5) 0.0192(5) 0.0125(5) -0.0009(4) 0.0007(4) 0.0014(4)
O8 0.0201(5) 0.0180(5) 0.0197(5) 0.0011(4) 0.0069(4) 0.0042(4)
C1 0.0150(7) 0.0122(7) 0.0153(7) 0.0012(5) 0.0033(5) -0.0002(5)
C2 0.0158(7) 0.0130(6) 0.0142(7) 0.0004(5) 0.0033(5) -0.0003(5)
C3 0.0128(6) 0.0153(7) 0.0133(6) 0.0010(6) 0.0019(5) -0.0012(6)
C4 0.0151(7) 0.0125(7) 0.0130(7) -0.0019(5) 0.0033(6) -0.0017(5)
C5 0.0147(7) 0.0134(7) 0.0140(7) -0.0010(5) 0.0030(5) -0.0008(5)
C6 0.0184(7) 0.0159(7) 0.0144(7) -0.0016(5) 0.0010(6) -0.0003(5)
C7 0.0212(8) 0.0187(7) 0.0164(7) -0.0031(6) 0.0015(6) -0.0034(6)
C8 0.0195(8) 0.0130(6) 0.0119(6) 0.0009(6) 0.0013(5) -0.0016(6)

loop_
_atom_type_symbol
_atom_type_description
_atom_type_scat_dispersion_real
_atom_type_scat_dispersion_imag
_atom_type_scat_source
C C 0.0181 0.0091 'International Tables Vol C Tables 4.2.6.8 and 6.1.1.4'
H H 0.0000 0.0000 'International Tables Vol C Tables 4.2.6.8 and 6.1.1.4'
N N 0.0311 0.0180 'International Tables Vol C Tables 4.2.6.8 and 6.1.1.4'
O O 0.0492 0.0322 'International Tables Vol C Tables 4.2.6.8 and 6.1.1.4'

loop_
_geom_angle_atom_site_label_1
_geom_angle_atom_site_label_2
_geom_angle_atom_site_label_3
_geom_angle_site_symmetry_1
_geom_angle_site_symmetry_3
_geom_angle
_geom_angle_publ_flag
C8 N1 C2 . . 123.60(12) ?
C1 O1 C7 . . 112.10(10) ?
C1 O5 C5 . . 111.09(10) ?
O1 C1 O5 . . 107.89(11) ?
O1 C1 C2 . . 107.63(11) ?
O5 C1 C2 . . 111.39(11) ?
N1 C2 C1 . . 109.40(11) ?
N1 C2 C3 . . 110.61(11) ?
C1 C2 C3 . . 112.42(11) ?
O3 C3 C4 . . 111.60(11) ?
O3 C3 C2 . . 107.96(11) ?
C4 C3 C2 . . 112.95(11) ?
O4 C4 C5 . . 109.98(11) ?
O4 C4 C3 . . 108.27(11) ?
C5 C4 C3 . . 108.46(11) ?
O5 C5 C6 . . 107.07(12) ?
O5 C5 C4 . . 106.84(10) ?
C6 C5 C4 . . 114.51(11) ?
O6 C6 C5 . . 111.33(11) ?
O8 C8 N1 . . 125.18(13) ?
C8 N1 H1 . . 118.2 ?
C2 N1 H1 . . 118.2 ?
C3 O3 H3 . . 109.5 ?
C4 O4 H4 . . 109.5 ?
C6 O6 H6 . . 109.5 ?
O1 C1 H1A . . 110.0 ?
O5 C1 H1A . . 110.0 ?
C2 C1 H1A . . 110.0 ?
N1 C2 H2A . . 108.1 ?
C1 C2 H2A . . 108.1 ?
C3 C2 H2A . . 108.1 ?
O3 C3 H3A . . 108.1 ?
C4 C3 H3A . . 108.1 ?
C2 C3 H3A . . 108.1 ?
O4 C4 H4A . . 110.0 ?
C5 C4 H4A . . 110.0 ?
C3 C4 H4A . . 110.0 ?
O5 C5 H5A . . 109.4 ?
C6 C5 H5A . . 109.4 ?
C4 C5 H5A . . 109.4 ?
O6 C6 H6A . . 109.4 ?
C5 C6 H6A . . 109.4 ?
O6 C6 H6B . . 109.4 ?
C5 C6 H6B . . 109.4 ?
H6A C6 H6B . . 108.0 ?
O1 C7 H7A . . 109.5 ?
O1 C7 H7B . . 109.5 ?
H7A C7 H7B . . 109.5 ?
O1 C7 H7C . . 109.5 ?
H7A C7 H7C . . 109.5 ?
H7B C7 H7C . . 109.5 ?
O8 C8 H8A . . 117.4 ?
N1 C8 H8A . . 117.4 ?

loop_
_geom_bond_atom_site_label_1
_geom_bond_atom_site_label_2
_geom_bond_site_symmetry_2
_geom_bond_distance
_geom_bond_publ_flag
N1 C8 . 1.3302(19) ?
N1 C2 . 1.4615(18) ?
O1 C1 . 1.3899(17) ?
O1 C7 . 1.4391(16) ?
O3 C3 . 1.4282(16) ?
O4 C4 . 1.4252(17) ?
O5 C1 . 1.4198(17) ?
O5 C5 . 1.4349(17) ?
O6 C6 . 1.4341(17) ?
O8 C8 . 1.2334(18) ?
C1 C2 . 1.5318(19) ?
C2 C3 . 1.5383(19) ?
C3 C4 . 1.5302(19) ?
C4 C5 . 1.5284(18) ?
C5 C6 . 1.5137(19) ?
N1 H1 . 0.8800 ?
O3 H3 . 0.8400 ?
O4 H4 . 0.8400 ?
O6 H6 . 0.8400 ?
C1 H1A . 1.0000 ?
C2 H2A . 1.0000 ?
C3 H3A . 1.0000 ?
C4 H4A . 1.0000 ?
C5 H5A . 1.0000 ?
C6 H6A . 0.9900 ?
C6 H6B . 0.9900 ?
C7 H7A . 0.9800 ?
C7 H7B . 0.9800 ?
C7 H7C . 0.9800 ?
C8 H8A . 0.9500 ?

loop_
_geom_hbond_atom_site_label_D
_geom_hbond_atom_site_label_H
_geom_hbond_atom_site_label_A
_geom_hbond_site_symmetry_A
_geom_hbond_distance_DH
_geom_hbond_distance_HA
_geom_hbond_distance_DA
_geom_hbond_angle_DHA
N1 H1 O8 1_455 0.88 2.29 3.0213(16) 141.1
N1 H1 O1 1_455 0.88 2.48 3.1621(15) 134.2
O3 H3 O6 1_454 0.84 1.89 2.7271(14) 172.6
O4 H4 O8 2_545 0.84 1.90 2.7438(14) 177.1
O6 H6 O3 1_556 0.84 1.94 2.7749(14) 171.3

loop_
_geom_torsion_atom_site_label_1
_geom_torsion_atom_site_label_2
_geom_torsion_atom_site_label_3
_geom_torsion_atom_site_label_4
_geom_torsion_site_symmetry_1
_geom_torsion_site_symmetry_2
_geom_torsion_site_symmetry_3
_geom_torsion_site_symmetry_4
_geom_torsion
_geom_torsion_publ_flag
C7 O1 C1 O5 . . . . -68.85(14) ?
C7 O1 C1 C2 . . . . 170.83(11) ?
C5 O5 C1 O1 . . . . 179.60(10) ?
C5 O5 C1 C2 . . . . -62.48(14) ?
C8 N1 C2 C1 . . . . 91.34(15) ?
C8 N1 C2 C3 . . . . -144.29(13) ?
O1 C1 C2 N1 . . . . -72.83(13) ?
O5 C1 C2 N1 . . . . 169.10(11) ?
O1 C1 C2 C3 . . . . 163.87(11) ?
O5 C1 C2 C3 . . . . 45.79(15) ?
N1 C2 C3 O3 . . . . 72.40(13) ?
C1 C2 C3 O3 . . . . -164.98(11) ?
N1 C2 C3 C4 . . . . -163.71(11) ?
C1 C2 C3 C4 . . . . -41.09(15) ?
O3 C3 C4 O4 . . . . -69.13(14) ?
C2 C3 C4 O4 . . . . 169.02(10) ?
O3 C3 C4 C5 . . . . 171.55(10) ?
C2 C3 C4 C5 . . . . 49.70(15) ?
C1 O5 C5 C6 . . . . -165.27(11) ?
C1 O5 C5 C4 . . . . 71.61(13) ?
O4 C4 C5 O5 . . . . 178.49(11) ?
C3 C4 C5 O5 . . . . -63.27(13) ?
O4 C4 C5 C6 . . . . 60.12(15) ?
C3 C4 C5 C6 . . . . 178.36(13) ?
O5 C5 C6 O6 . . . . 66.48(14) ?
C4 C5 C6 O6 . . . . -175.29(11) ?
C2 N1 C8 O8 . . . . 2.7(2) ?

loop_
_cod_related_entry_id
_cod_related_entry_database
_cod_related_entry_code
1 ChemSpider 30654296
